data_7027208
loop_
_publ_author_name
'Barrado, Georgina'
'Doerrer, Linda'
'Green, Malcolm L. H.'
'Leech, Michael A.'

_publ_contact_author
;
Linda H. Doerrer
Inorganic Chemistry Laboratory
South Parks Road
OXFORD OX1 3QR
;
_publ_section_title
;
 Adducts of the Lewis acid [B(C6F5)3] with transition metal oxo compounds
;
_journal_issue 7
_journal_name_full 'Journal of the Chemical Society, Dalton Transactions'
_journal_page_first 1061
_journal_paper_doi 10.1039/a809519a
_journal_year 1999
_chemical_compound_source
;
?
;
_chemical_formula_moiety ' C56 H46 W2 O6 B2 F30 Cl4 N6 '
_chemical_formula_sum 'C28 H23 B Cl2 F15 N3 O3 W'
_chemical_formula_weight 1000.05
_chemical_name_systematic
;
 ?
;
_space_group_IT_number 4
_symmetry_cell_setting monoclinic
_symmetry_space_group_name_Hall 'P 2yb'
_symmetry_space_group_name_H-M 'P 1 21 1'
_atom_sites_solution_hydrogens geom
_atom_sites_solution_primary direct
_audit_creation_date 98-01-22
_audit_creation_method CRYSTALS
_cell_angle_alpha 90
_cell_angle_beta 110.256(3)
_cell_angle_gamma 90
_cell_formula_units_Z 4
_cell_length_a 13.289(1)
_cell_length_b 14.028(1)
_cell_length_c 18.270(1)
_cell_measurement_reflns_used 22644
_cell_measurement_temperature 100
_cell_measurement_theta_max 26.72
_cell_measurement_theta_min 1.45
_cell_volume 3195.2(4)
_computing_cell_refinement 'DENZO (Otwinowski & Minor, 1996)'
_computing_data_collection 'DIP2000 software (Enraf-Nonius)'
_computing_data_reduction
;
DENZO (Otwinowski & Minor, 1996)
;
_computing_molecular_graphics
;
CAMERON (Watkin, Prout & Pearce,  1996)
;
_computing_publication_material
;
CRYSTALS Issue 10 (Watkin, Prout, Carruthers & Betteridge, 1996)
;
_computing_structure_refinement
;
CRYSTALS Issue 10 (Watkin, Prout, Carruthers & Betteridge, 1996)
;
_computing_structure_solution 'SIR92 (Giacovazzo et al, 1992)'
_diffrn_ambient_temperature 100
_diffrn_measurement_device '  Enraf-nonius DIP2020 '
_diffrn_measurement_method \w
_diffrn_radiation_monochromator graphite
_diffrn_radiation_type 'Mo K\a'
_diffrn_radiation_wavelength 0.71069
_diffrn_reflns_av_R_equivalents 0.019
_diffrn_reflns_limit_h_max 16
_diffrn_reflns_limit_h_min -16
_diffrn_reflns_limit_k_max 17
_diffrn_reflns_limit_k_min -17
_diffrn_reflns_limit_l_max 20
_diffrn_reflns_limit_l_min -23
_diffrn_reflns_number 22644
_diffrn_reflns_theta_max 26.72
_diffrn_reflns_theta_min 1.45
_diffrn_standards_decay_% 0.00
_exptl_absorpt_coefficient_mu 3.98
_exptl_absorpt_correction_type none
_exptl_crystal_colour ' colourless '
_exptl_crystal_density_diffrn 2.08
_exptl_crystal_density_meas ?
_exptl_crystal_description ' block '
_exptl_crystal_F_000 1932.41
_exptl_crystal_size_max 0.20
_exptl_crystal_size_mid 0.15
_exptl_crystal_size_min 0.10
_refine_diff_density_max 0.73
_refine_diff_density_min -0.92
_refine_ls_extinction_coef 52.5(43)
_refine_ls_extinction_method 'Larson 1970 Crystallographic Computing eq 22'
_refine_ls_goodness_of_fit_obs 1.0705
_refine_ls_hydrogen_treatment noref
_refine_ls_matrix_type full
_refine_ls_number_parameters 956
_refine_ls_number_reflns 6469
_refine_ls_R_factor_obs 0.0189
_refine_ls_shift/esd_max 0.009219
_refine_ls_structure_factor_coef F
_refine_ls_weighting_scheme
;
 Chebychev polynomial (Carruthers & Watkin, 1979)
;
_refine_ls_wR_factor_obs 0.0220
_reflns_limit_h_max 15
_reflns_limit_h_min -16
_reflns_limit_k_max 17
_reflns_limit_k_min 0
_reflns_limit_l_max 23
_reflns_limit_l_min 0
_reflns_number_observed 6469
_reflns_number_total 6588
_reflns_observed_criterion >3.00\s(I)
_cod_data_source_file 809519asup1.cif
_cod_data_source_block CRYSTALS3
_cod_depositor_comments
;
The following automatic conversions were performed:

'_symmetry_cell_setting' value 'Monoclinic ' changed to 'monoclinic'
according to /home/saulius/struct/CIF-dictionaries/cif_core.dic
dictionary named 'cif_core.dic' version 2.4.2 from 2011-04-26.

Automatic conversion script
Id: cif_fix_values 1891 2012-01-12 08:04:46Z andrius 

The following automatic conversions were performed:

'_exptl_crystal_density_meas' value 'none' was changed to '?' - the
value is perceived as not measured.

Automatic conversion script
Id: cif_fix_values 3008 2015-01-20 13:52:24Z robertas 

The following automatic conversions were performed:

'_atom_sites_solution_primary' value 'Direct_Methods' was changed to
'direct'.

'_atom_sites_solution_hydrogens' value 'Geometric' was changed to
'geom'.

Automatic conversion script
Id: cif_fix_values 6452 2018-10-05 10:23:21Z andrius 
;
_cod_original_cell_volume 3195.22
_cod_original_sg_symbol_H-M 'P 1 21 1 '
_cod_original_formula_sum ' C56 H46 W2 O6 B2 F30 Cl4 N6 '
_cod_database_code 7027208

loop_
_symmetry_equiv_pos_as_xyz
x,y,z
-x,y+1/2,-z

loop_
_atom_site_aniso_label
_atom_site_aniso_U_11
_atom_site_aniso_U_22
_atom_site_aniso_U_33
_atom_site_aniso_U_23
_atom_site_aniso_U_13
_atom_site_aniso_U_12
W1 0.00930(8) 0.00712(9) 0.01140(9) -0.00047(6) 0.00392(7) 0.00037(6)
O2 0.010(1) 0.013(2) 0.016(2) -0.001(1) 0.006(1) -0.000(1)
B3 0.012(2) 0.009(2) 0.016(3) 0.002(2) 0.002(2) 0.002(2)
C4 0.012(2) 0.017(2) 0.014(2) -0.003(2) 0.004(2) 0.002(2)
C5 0.015(2) 0.013(2) 0.022(3) -0.001(2) 0.011(2) -0.000(2)
F6 0.019(1) 0.020(1) 0.022(2) 0.003(1) 0.005(1) -0.006(1)
C7 0.021(2) 0.017(2) 0.016(2) 0.005(2) 0.009(2) 0.005(2)
F8 0.029(1) 0.025(1) 0.022(2) 0.009(1) 0.016(1) 0.004(1)
C9 0.022(2) 0.020(2) 0.018(3) -0.001(2) 0.009(2) 0.007(2)
C10 0.012(2) 0.018(2) 0.017(2) -0.003(2) 0.002(2) 0.003(2)
C11 0.014(2) 0.014(2) 0.017(2) 0.003(2) 0.008(2) 0.003(2)
F12 0.018(1) 0.015(1) 0.017(1) 0.001(1) 0.007(1) -0.004(1)
F13 0.019(1) 0.024(2) 0.023(2) -0.004(1) 0.001(1) -0.003(1)
F14 0.031(1) 0.033(2) 0.013(1) -0.001(1) 0.005(1) 0.004(1)
C15 0.014(2) 0.013(2) 0.015(2) 0.003(1) 0.005(2) 0.002(1)
C16 0.015(2) 0.021(2) 0.015(2) 0.002(2) 0.006(2) 0.002(2)
F17 0.017(1) 0.021(1) 0.031(2) -0.011(1) 0.011(1) -0.002(1)
C18 0.020(2) 0.016(2) 0.018(2) -0.005(2) 0.008(2) -0.006(2)
F19 0.023(1) 0.030(2) 0.035(2) -0.019(1) 0.009(1) -0.011(1)
C20 0.009(2) 0.024(2) 0.026(3) 0.005(2) 0.005(2) -0.002(2)
F21 0.012(1) 0.033(2) 0.026(2) -0.003(1) 0.003(1) -0.007(1)
C22 0.015(2) 0.022(2) 0.019(2) 0.006(2) 0.007(2) 0.002(2)
C23 0.017(2) 0.011(2) 0.024(3) -0.000(2) 0.010(2) -0.001(2)
F24 0.020(1) 0.016(1) 0.036(2) -0.010(1) 0.011(1) -0.001(1)
F25 0.018(1) 0.024(1) 0.043(2) -0.004(1) 0.015(1) 0.002(1)
C26 0.006(2) 0.019(2) 0.010(2) 0.001(2) 0.000(2) 0.000(2)
C27 0.015(2) 0.007(2) 0.021(2) -0.002(2) 0.009(2) -0.000(2)
F28 0.022(1) 0.011(1) 0.016(1) -0.002(1) 0.005(1) 0.001(1)
C29 0.018(2) 0.021(2) 0.010(2) 0.000(2) 0.002(2) 0.001(2)
F30 0.027(1) 0.022(1) 0.016(1) 0.001(1) 0.008(1) -0.000(1)
C31 0.014(2) 0.015(2) 0.024(3) 0.004(2) 0.006(2) -0.000(2)
F32 0.031(2) 0.014(1) 0.023(2) 0.007(1) 0.005(1) 0.003(1)
C33 0.010(2) 0.016(3) 0.021(3) -0.001(2) 0.004(2) 0.001(2)
C34 0.016(2) 0.011(2) 0.018(2) -0.002(2) 0.009(2) 0.001(2)
F35 0.021(1) 0.016(1) 0.017(1) -0.003(1) 0.007(1) 0.003(1)
F36 0.020(1) 0.012(1) 0.028(2) -0.002(1) 0.010(1) 0.003(1)
O37 0.018(2) 0.009(2) 0.024(2) -0.000(1) 0.010(1) 0.001(1)
O38 0.013(1) 0.015(2) 0.014(2) -0.001(1) 0.003(1) 0.002(1)
W39 0.00972(9) 0.00736(9) 0.01161(9) -0.00007(6) 0.00354(7) -0.00028(6)
O40 0.014(1) 0.010(2) 0.015(2) -0.003(1) 0.005(1) -0.004(1)
B41 0.012(2) 0.018(3) 0.016(3) -0.002(2) 0.005(2) -0.000(2)
C42 0.013(2) 0.017(2) 0.017(2) -0.003(2) 0.004(2) -0.001(2)
C43 0.014(2) 0.015(2) 0.022(3) -0.003(2) 0.005(2) 0.001(2)
F44 0.018(1) 0.018(1) 0.028(2) 0.006(1) 0.005(1) -0.001(1)
C45 0.019(2) 0.017(2) 0.035(3) -0.001(2) 0.002(2) 0.003(2)
F46 0.025(2) 0.023(2) 0.048(2) 0.010(1) 0.000(1) 0.005(1)
C47 0.011(2) 0.027(3) 0.032(3) -0.007(2) 0.004(2) 0.004(2)
F48 0.014(1) 0.033(2) 0.048(2) 0.000(1) 0.002(1) 0.009(1)
C49 0.016(2) 0.026(3) 0.031(3) -0.009(2) 0.013(2) -0.002(2)
C50 0.018(2) 0.018(2) 0.016(2) -0.005(2) 0.007(2) 0.001(2)
F51 0.018(1) 0.027(2) 0.025(2) 0.003(1) 0.010(1) -0.003(1)
F52 0.013(1) 0.034(2) 0.038(2) -0.003(1) 0.011(1) -0.003(1)
C53 0.010(2) 0.010(2) 0.016(2) -0.001(2) 0.006(2) -0.001(2)
C54 0.014(2) 0.025(3) 0.008(2) -0.003(2) 0.002(2) -0.001(2)
F55 0.021(1) 0.017(1) 0.018(1) 0.001(1) 0.009(1) -0.003(1)
C56 0.012(2) 0.008(3) 0.028(3) 0.001(2) 0.011(2) -0.003(2)
F57 0.023(2) 0.012(1) 0.025(2) 0.002(1) 0.009(1) -0.001(1)
C58 0.017(2) 0.013(2) 0.015(3) -0.008(2) 0.003(2) -0.004(2)
F59 0.030(1) 0.014(1) 0.024(2) -0.008(1) 0.008(1) -0.002(1)
C60 0.019(2) 0.014(2) 0.014(2) -0.003(2) 0.008(2) 0.001(2)
C61 0.008(2) 0.015(2) 0.017(2) -0.002(2) -0.001(2) 0.000(2)
F62 0.022(1) 0.011(1) 0.015(1) 0.001(1) 0.006(1) -0.003(1)
F63 0.028(1) 0.018(1) 0.015(1) -0.004(1) 0.007(1) -0.003(1)
C64 0.013(2) 0.014(2) 0.017(2) -0.005(2) 0.007(2) -0.003(2)
C65 0.018(2) 0.018(2) 0.013(2) -0.002(2) 0.007(2) -0.004(2)
F66 0.017(1) 0.018(1) 0.018(1) -0.001(1) 0.007(1) 0.002(1)
C67 0.021(2) 0.023(2) 0.018(3) 0.004(2) 0.006(2) -0.004(2)
F68 0.029(2) 0.027(2) 0.020(2) 0.009(1) 0.001(1) -0.003(1)
C69 0.034(3) 0.031(3) 0.008(2) -0.000(2) 0.007(2) -0.010(2)
C70 0.023(2) 0.030(3) 0.026(3) -0.014(2) 0.018(2) -0.010(2)
C71 0.013(2) 0.027(3) 0.016(3) -0.009(2) 0.004(2) -0.005(2)
F72 0.019(1) 0.030(2) 0.028(2) -0.010(1) 0.008(1) 0.004(1)
F73 0.033(2) 0.046(2) 0.029(2) -0.022(2) 0.022(1) -0.014(2)
F74 0.048(2) 0.050(2) 0.015(2) -0.003(1) 0.013(2) -0.012(2)
O75 0.014(1) 0.015(2) 0.020(2) 0.005(1) 0.005(1) -0.002(1)
O76 0.014(1) 0.013(2) 0.024(2) -0.000(1) 0.006(1) 0.001(1)
CL77 0.0237(5) 0.0257(6) 0.0235(6) -0.0012(4) 0.0091(5) 0.0035(4)
C78 0.023(2) 0.044(3) 0.027(3) 0.009(2) 0.009(2) 0.006(2)
CL79 0.0401(7) 0.0232(6) 0.0266(7) 0.0016(4) 0.0174(6) 0.0057(5)
CL80 0.0225(5) 0.0250(5) 0.0241(6) -0.0041(4) 0.0092(5) 0.0002(4)
C81 0.031(3) 0.034(3) 0.032(3) 0.003(2) 0.011(2) -0.001(2)
CL82 0.0196(5) 0.0275(6) 0.0434(8) 0.0041(5) 0.0060(5) -0.0027(5)
N83 0.014(2) 0.013(2) 0.012(2) -0.000(1) 0.003(2) -0.002(2)
C84 0.010(2) 0.017(2) 0.019(2) 0.009(2) -0.001(2) 0.005(2)
C85 0.012(2) 0.013(2) 0.020(3) 0.002(2) 0.009(2) -0.001(2)
C86 0.018(2) 0.021(2) 0.017(2) 0.000(2) 0.011(2) -0.006(2)
N87 0.012(2) 0.014(2) 0.013(2) -0.002(1) 0.002(1) -0.003(1)
C88 0.022(2) 0.014(2) 0.018(2) 0.001(2) 0.008(2) -0.003(2)
C89 0.022(2) 0.013(2) 0.011(2) 0.005(2) -0.000(2) 0.005(2)
N90 0.014(2) 0.008(2) 0.013(2) -0.003(1) 0.001(2) -0.001(1)
C91 0.017(2) 0.008(2) 0.013(2) -0.002(2) 0.001(2) -0.002(2)
C92 0.017(2) 0.016(2) 0.012(2) -0.000(2) 0.002(2) -0.003(2)
C93 0.018(2) 0.016(2) 0.017(3) -0.003(2) 0.004(2) 0.001(2)
C94 0.019(2) 0.017(2) 0.013(2) -0.008(2) 0.006(2) -0.005(2)
C95 0.019(2) 0.013(2) 0.015(2) -0.000(2) 0.007(2) 0.003(2)
C96 0.014(2) 0.015(2) 0.014(2) -0.005(2) 0.001(2) -0.003(2)
N97 0.010(2) 0.012(2) 0.015(2) -0.000(1) 0.005(1) 0.001(1)
C98 0.023(2) 0.023(3) 0.014(2) 0.005(2) 0.007(2) 0.004(2)
C99 0.016(2) 0.015(2) 0.016(2) -0.000(2) 0.007(2) 0.004(2)
C100 0.012(2) 0.014(2) 0.022(3) 0.002(2) 0.009(2) 0.002(2)
N101 0.012(2) 0.012(2) 0.017(2) -0.004(1) 0.007(2) -0.001(1)
C102 0.018(2) 0.012(2) 0.017(3) 0.002(2) 0.002(2) 0.005(2)
C103 0.019(2) 0.015(2) 0.013(2) 0.004(2) 0.004(2) 0.004(2)
N104 0.013(2) 0.013(2) 0.014(2) -0.001(1) 0.007(2) -0.001(1)
C105 0.020(2) 0.018(2) 0.020(3) 0.004(2) 0.012(2) -0.002(2)
C106 0.014(2) 0.018(3) 0.024(3) -0.006(2) 0.007(2) 0.001(2)

loop_
_atom_site_label
_atom_site_fract_x
_atom_site_fract_y
_atom_site_fract_z
_atom_site_U_iso_or_equiv
_atom_site_occupancy
_atom_site_thermal_displace_type
W1 0.09731(1) 0.39143(3) 0.496283(9) 0.0092 1.0000 Uani
O2 0.2443(2) 0.3739(2) 0.5359(2) 0.0127 1.0000 Uani
B3 0.3310(4) 0.3180(4) 0.5205(3) 0.0129 1.0000 Uani
C4 0.2900(4) 0.3002(4) 0.4259(3) 0.0145 1.0000 Uani
C5 0.3206(4) 0.3561(3) 0.3732(3) 0.0157 1.0000 Uani
F6 0.3949(2) 0.4255(2) 0.4002(2) 0.0209 1.0000 Uani
C7 0.2790(4) 0.3457(3) 0.2937(3) 0.0174 1.0000 Uani
F8 0.3141(2) 0.4017(2) 0.2474(2) 0.0233 1.0000 Uani
C9 0.2006(4) 0.2781(3) 0.2602(3) 0.0193 1.0000 Uani
C10 0.1662(4) 0.2216(3) 0.3094(3) 0.0166 1.0000 Uani
C11 0.2083(4) 0.2361(3) 0.3877(3) 0.0141 1.0000 Uani
F12 0.1651(2) 0.1829(2) 0.4320(2) 0.0165 1.0000 Uani
F13 0.0896(2) 0.1565(2) 0.2787(2) 0.0235 1.0000 Uani
F14 0.1592(2) 0.2677(2) 0.1830(2) 0.0266 1.0000 Uani
C15 0.4523(4) 0.3680(3) 0.5542(3) 0.0141 1.0000 Uani
C16 0.4841(4) 0.4484(3) 0.5995(3) 0.0168 1.0000 Uani
F17 0.4111(2) 0.5034(2) 0.6158(2) 0.0222 1.0000 Uani
C18 0.5899(4) 0.4784(3) 0.6321(3) 0.0176 1.0000 Uani
F19 0.6140(2) 0.5578(2) 0.6742(2) 0.0299 1.0000 Uani
C20 0.6697(4) 0.4269(4) 0.6188(3) 0.0200 1.0000 Uani
F21 0.7723(2) 0.4564(2) 0.6491(2) 0.0248 1.0000 Uani
C22 0.6436(4) 0.3469(3) 0.5724(3) 0.0179 1.0000 Uani
C23 0.5375(4) 0.3202(3) 0.5410(3) 0.0168 1.0000 Uani
F24 0.5166(2) 0.2407(2) 0.4957(2) 0.0236 1.0000 Uani
F25 0.7198(2) 0.2976(2) 0.5562(2) 0.0270 1.0000 Uani
C26 0.3528(3) 0.2196(3) 0.5751(3) 0.0126 1.0000 Uani
C27 0.3742(4) 0.2304(3) 0.6552(3) 0.0138 1.0000 Uani
F28 0.3733(2) 0.3180(2) 0.6854(2) 0.0165 1.0000 Uani
C29 0.3998(4) 0.1575(4) 0.7084(3) 0.0168 1.0000 Uani
F30 0.4174(2) 0.1733(2) 0.7846(2) 0.0214 1.0000 Uani
C31 0.4068(4) 0.0646(4) 0.6827(3) 0.0178 1.0000 Uani
F32 0.4295(2) -0.0089(2) 0.7327(2) 0.0238 1.0000 Uani
C33 0.3910(4) 0.0505(3) 0.6056(3) 0.0161 1.0000 Uani
C34 0.3659(4) 0.1270(3) 0.5540(3) 0.0140 1.0000 Uani
F35 0.3545(2) 0.1045(2) 0.4796(2) 0.0179 1.0000 Uani
F36 0.3958(2) -0.0385(2) 0.5793(2) 0.0195 1.0000 Uani
O37 0.0397(3) 0.2981(2) 0.5271(2) 0.0165 1.0000 Uani
O38 0.0638(2) 0.3790(2) 0.3971(2) 0.0145 1.0000 Uani
W39 -0.40643(1) 0.02854(3) 0.001792(9) 0.0096 1.0000 Uani
O40 -0.2601(2) 0.0476(2) 0.0488(2) 0.0132 1.0000 Uani
B41 -0.1674(4) 0.1010(4) 0.0379(3) 0.0150 1.0000 Uani
C42 -0.0499(3) 0.0469(3) 0.0787(3) 0.0163 1.0000 Uani
C43 -0.0252(4) -0.0329(3) 0.1260(3) 0.0174 1.0000 Uani
F44 -0.1035(2) -0.0820(2) 0.1419(2) 0.0223 1.0000 Uani
C45 0.0767(4) -0.0703(4) 0.1598(3) 0.0255 1.0000 Uani
F46 0.0942(3) -0.1489(2) 0.2050(2) 0.0349 1.0000 Uani
C47 0.1620(4) -0.0258(4) 0.1476(3) 0.0245 1.0000 Uani
F48 0.2620(2) -0.0616(2) 0.1796(2) 0.0341 1.0000 Uani
C49 0.1433(4) 0.0556(4) 0.1031(3) 0.0232 1.0000 Uani
C50 0.0406(4) 0.0899(3) 0.0715(3) 0.0168 1.0000 Uani
F51 0.0288(2) 0.1713(2) 0.0296(2) 0.0226 1.0000 Uani
F52 0.2261(2) 0.1009(2) 0.0909(2) 0.0275 1.0000 Uani
C53 -0.1499(3) 0.2013(3) 0.0886(3) 0.0120 1.0000 Uani
C54 -0.1339(4) 0.2932(4) 0.0655(3) 0.0161 1.0000 Uani
F55 -0.1336(2) 0.3114(2) -0.0067(2) 0.0178 1.0000 Uani
C56 -0.1158(4) 0.3718(3) 0.1148(3) 0.0151 1.0000 Uani
F57 -0.1064(2) 0.4589(2) 0.0871(2) 0.0198 1.0000 Uani
C58 -0.1109(4) 0.3617(3) 0.1901(3) 0.0157 1.0000 Uani
F59 -0.0951(2) 0.4384(2) 0.2370(2) 0.0229 1.0000 Uani
C60 -0.1220(4) 0.2717(3) 0.2176(3) 0.0150 1.0000 Uani
C61 -0.1413(3) 0.1963(3) 0.1665(3) 0.0144 1.0000 Uani
F62 -0.1451(2) 0.1088(2) 0.1992(2) 0.0163 1.0000 Uani
F63 -0.1148(2) 0.2578(2) 0.2918(2) 0.0206 1.0000 Uani
C64 -0.1967(4) 0.1149(3) -0.0564(3) 0.0143 1.0000 Uani
C65 -0.2735(4) 0.1814(4) -0.0990(3) 0.0159 1.0000 Uani
F66 -0.3253(2) 0.2334(2) -0.0611(2) 0.0175 1.0000 Uani
C67 -0.3034(4) 0.1956(4) -0.1782(3) 0.0208 1.0000 Uani
F68 -0.3789(2) 0.2606(2) -0.2149(2) 0.0275 1.0000 Uani
C69 -0.2558(4) 0.1420(4) -0.2204(3) 0.0248 1.0000 Uani
C70 -0.1813(4) 0.0739(4) -0.1820(3) 0.0237 1.0000 Uani
C71 -0.1554(4) 0.0610(4) -0.1037(3) 0.0188 1.0000 Uani
F72 -0.0859(2) -0.0116(2) -0.0718(2) 0.0255 1.0000 Uani
F73 -0.1345(2) 0.0205(3) -0.2232(2) 0.0331 1.0000 Uani
F74 -0.2825(3) 0.1555(3) -0.2977(2) 0.0369 1.0000 Uani
O75 -0.4287(2) 0.0430(3) -0.0960(2) 0.0165 1.0000 Uani
O76 -0.4650(3) 0.1311(2) 0.0269(2) 0.0174 1.0000 Uani
CL77 -0.17375(9) 0.67568(9) 0.23670(7) 0.0240 1.0000 Uani
C78 -0.0573(4) 0.6729(5) 0.2109(3) 0.0313 1.0000 Uani
CL79 -0.0859(1) 0.68499(9) 0.11050(8) 0.0284 1.0000 Uani
CL80 0.57790(9) 0.70076(9) 0.78094(7) 0.0236 1.0000 Uani
C81 0.4793(5) 0.7502(4) 0.6987(3) 0.0325 1.0000 Uani
CL82 0.3519(1) 0.7531(1) 0.70992(9) 0.0315 1.0000 Uani
N83 -0.5759(3) -0.0356(3) -0.0352(2) 0.0133 1.0000 Uani
C84 -0.6492(3) 0.0240(4) -0.0991(3) 0.0169 1.0000 Uani
C85 -0.6112(4) -0.0303(4) 0.0343(3) 0.0139 1.0000 Uani
C86 -0.5296(4) -0.0780(3) 0.1039(3) 0.0175 1.0000 Uani
N87 -0.4193(3) -0.0447(3) 0.1126(2) 0.0138 1.0000 Uani
C88 -0.3422(4) -0.1265(3) 0.1284(3) 0.0175 1.0000 Uani
C89 -0.3667(4) -0.1896(3) 0.0573(3) 0.0167 1.0000 Uani
N90 -0.3824(3) -0.1306(2) -0.0145(2) 0.0125 1.0000 Uani
C91 -0.4791(4) -0.1615(3) -0.0800(3) 0.0136 1.0000 Uani
C92 -0.5800(4) -0.1376(3) -0.0627(3) 0.0155 1.0000 Uani
C93 -0.2864(4) -0.1422(3) -0.0393(3) 0.0173 1.0000 Uani
C94 -0.3829(3) 0.0242(4) 0.1792(3) 0.0165 1.0000 Uani
C95 0.1530(4) 0.6160(3) 0.5462(3) 0.0158 1.0000 Uani
C96 0.1818(4) 0.5537(3) 0.6194(3) 0.0152 1.0000 Uani
N97 0.1025(3) 0.4760(3) 0.6090(2) 0.0124 1.0000 Uani
C98 0.1407(4) 0.4080(4) 0.6752(3) 0.0199 1.0000 Uani
C99 -0.0042(4) 0.5152(3) 0.6060(3) 0.0151 1.0000 Uani
C100 -0.0936(4) 0.4691(4) 0.5413(3) 0.0152 1.0000 Uani
N101 -0.0674(3) 0.4688(3) 0.4674(3) 0.0132 1.0000 Uani
C102 -0.0699(4) 0.5687(4) 0.4373(3) 0.0167 1.0000 Uani
C103 0.0260(4) 0.5879(4) 0.4130(3) 0.0161 1.0000 Uani
N104 0.1276(3) 0.5549(3) 0.4748(2) 0.0127 1.0000 Uani
C105 0.2150(4) 0.5596(3) 0.4418(3) 0.0181 1.0000 Uani
C106 -0.1479(4) 0.4103(4) 0.4086(3) 0.0186 1.0000 Uani
H841 -0.6260 0.0210 -0.1459 0.0153 1.0000 Uiso
H842 -0.7241 0.0005 -0.1134 0.0153 1.0000 Uiso
H843 -0.6454 0.0922 -0.0813 0.0153 1.0000 Uiso
H851 -0.6815 -0.0624 0.0226 0.0141 1.0000 Uiso
H852 -0.6176 0.0385 0.0477 0.0141 1.0000 Uiso
H861 -0.5453 -0.0614 0.1523 0.0179 1.0000 Uiso
H862 -0.5341 -0.1484 0.0962 0.0179 1.0000 Uiso
H881 -0.3487 -0.1643 0.1733 0.0172 1.0000 Uiso
H882 -0.2677 -0.1005 0.1433 0.0172 1.0000 Uiso
H891 -0.4328 -0.2269 0.0511 0.0122 1.0000 Uiso
H892 -0.3048 -0.2337 0.0652 0.0122 1.0000 Uiso
H911 -0.4759 -0.2316 -0.0872 0.0133 1.0000 Uiso
H912 -0.4811 -0.1277 -0.1286 0.0133 1.0000 Uiso
H921 -0.6438 -0.1463 -0.1109 0.0135 1.0000 Uiso
H922 -0.5853 -0.1806 -0.0207 0.0135 1.0000 Uiso
H931 -0.2967 -0.1035 -0.0874 0.0144 1.0000 Uiso
H932 -0.2780 -0.2108 -0.0505 0.0144 1.0000 Uiso
H933 -0.2210 -0.1197 0.0036 0.0144 1.0000 Uiso
H941 -0.3090 0.0471 0.1853 0.0156 1.0000 Uiso
H942 -0.3819 -0.0081 0.2279 0.0156 1.0000 Uiso
H943 -0.4330 0.0798 0.1679 0.0156 1.0000 Uiso
H951 0.0894 0.6560 0.5431 0.0152 1.0000 Uiso
H952 0.2156 0.6583 0.5509 0.0152 1.0000 Uiso
H961 0.1823 0.5938 0.6652 0.0140 1.0000 Uiso
H962 0.2543 0.5251 0.6305 0.0140 1.0000 Uiso
H981 0.0868 0.3556 0.6675 0.0186 1.0000 Uiso
H982 0.1498 0.4420 0.7250 0.0186 1.0000 Uiso
H983 0.2108 0.3802 0.6771 0.0186 1.0000 Uiso
H991 -0.0138 0.5013 0.6571 0.0150 1.0000 Uiso
H992 -0.0050 0.5853 0.5977 0.0150 1.0000 Uiso
H1001 -0.1610 0.5059 0.5324 0.0155 1.0000 Uiso
H1002 -0.1031 0.4021 0.5557 0.0155 1.0000 Uiso
H1021 -0.0689 0.6142 0.4797 0.0136 1.0000 Uiso
H1022 -0.1366 0.5779 0.3914 0.0136 1.0000 Uiso
H1031 0.0313 0.6581 0.4051 0.0133 1.0000 Uiso
H1032 0.0170 0.5535 0.3635 0.0133 1.0000 Uiso
H1051 0.1962 0.5183 0.3945 0.0199 1.0000 Uiso
H1052 0.2246 0.6267 0.4279 0.0199 1.0000 Uiso
H1053 0.2832 0.5359 0.4819 0.0199 1.0000 Uiso
H1061 -0.1320 0.4097 0.3587 0.0170 1.0000 Uiso
H1062 -0.2210 0.4381 0.3982 0.0170 1.0000 Uiso
H1063 -0.1458 0.3440 0.4284 0.0170 1.0000 Uiso
H781 -0.0088 0.7275 0.2387 0.0275 1.0000 Uiso
H782 -0.0184 0.6117 0.2293 0.0275 1.0000 Uiso
H811 0.5011 0.8173 0.6910 0.0341 1.0000 Uiso
H812 0.4745 0.7115 0.6516 0.0341 1.0000 Uiso

loop_
_atom_type_symbol
_atom_type_scat_dispersion_real
_atom_type_scat_dispersion_imag
_atom_type_scat_Cromer_Mann_a1
_atom_type_scat_Cromer_Mann_b1
_atom_type_scat_Cromer_Mann_a2
_atom_type_scat_Cromer_Mann_b2
_atom_type_scat_Cromer_Mann_a3
_atom_type_scat_Cromer_Mann_b3
_atom_type_scat_Cromer_Mann_a4
_atom_type_scat_Cromer_Mann_b4
_atom_type_scat_Cromer_Mann_c
_atom_type_scat_source
'W   ' -1.4210 6.8720 29.0818 1.7203 15.4300 9.2259 14.4327 0.3217 5.1198 57.0560 9.8875 International_Tables_Vol_IV_Table_2.2B
'B   ' 0.0000 0.0010 2.0545 23.2185 1.3326 1.0210 1.0979 60.3498 0.7068 0.1403 -0.1932 International_Tables_Vol_IV_Table_2.2B
'C   ' 0.0020 0.0020 2.3100 20.8439 1.0200 10.2075 1.5886 0.5687 0.8650 51.6512 0.2156 International_Tables_Vol_IV_Table_2.2B
'H   ' 0.0000 0.0000 0.4930 10.5109 0.3229 26.1257 0.1402 3.1424 0.0408 57.7997 0.0030 International_Tables_Vol_IV_Table_2.2B
'F   ' 0.0140 0.0100 3.5392 10.2825 2.6412 4.2944 1.5170 0.2615 1.0243 26.1476 0.2776 International_Tables_Vol_IV_Table_2.2B
'N   ' 0.0040 0.0030 12.2126 0.0057 3.1322 9.8933 2.0125 28.9975 1.1663 0.5826 -11.5290 International_Tables_Vol_IV_Table_2.2B
'O   ' 0.0080 0.0060 3.0485 13.2771 2.2868 5.7011 1.5463 0.3239 0.8670 32.9089 0.2508 International_Tables_Vol_IV_Table_2.2B
'Cl  ' 0.1320 0.1590 11.4604 0.0104 7.1964 1.1662 6.2556 18.5194 1.6455 47.7784 -9.5574 International_Tables_Vol_IV_Table_2.2B

loop_
_geom_angle_atom_site_label_1
_geom_angle_atom_site_label_2
_geom_angle_atom_site_label_3
_geom_angle
_geom_angle_publ_flag
O2 W1 O37 107.6(1) yes
O2 W1 O38 104.6(1) yes
O37 W1 O38 106.7(2) yes
O2 W1 N97 91.0(1) yes
O37 W1 N97 88.8(1) yes
O38 W1 N97 153.0(1) yes
O2 W1 N101 158.6(1) yes
O37 W1 N101 86.5(1) yes
O38 W1 N101 85.9(1) yes
N97 W1 N101 72.8(1) yes
O2 W1 N104 88.7(1) yes
O37 W1 N104 155.8(1) yes
O38 W1 N104 85.4(1) yes
N97 W1 N104 72.8(1) yes
N101 W1 N104 73.4(1) yes
W1 O2 B3 140.6(3) yes
O2 B3 C4 106.3(4) yes
O2 B3 C15 114.7(4) yes
C4 B3 C15 112.2(4) yes
O2 B3 C26 107.8(3) yes
C4 B3 C26 115.4(4) yes
C15 B3 C26 100.5(3) yes
B3 C4 C5 124.5(4) yes
B3 C4 C11 122.8(4) yes
C5 C4 C11 112.1(4) yes
C4 C5 F6 120.0(5) yes
C4 C5 C7 124.1(4) yes
F6 C5 C7 116.0(4) yes
C5 C7 F8 120.1(4) yes
C5 C7 C9 120.3(4) yes
F8 C7 C9 119.6(4) yes
C7 C9 C10 118.2(5) yes
C7 C9 F14 120.9(4) yes
C10 C9 F14 121.0(5) yes
C9 C10 C11 119.2(5) yes
C9 C10 F13 119.5(4) yes
C11 C10 F13 121.3(4) yes
C4 C11 C10 126.0(4) yes
C4 C11 F12 118.0(4) yes
C10 C11 F12 115.9(4) yes
B3 C15 C16 128.5(4) yes
B3 C15 C23 118.0(4) yes
C16 C15 C23 113.3(4) yes
C15 C16 F17 120.4(4) yes
C15 C16 C18 124.1(4) yes
F17 C16 C18 115.4(4) yes
C16 C18 F19 120.6(4) yes
C16 C18 C20 119.6(4) yes
F19 C18 C20 119.8(4) yes
C18 C20 F21 120.0(4) yes
C18 C20 C22 119.5(4) yes
F21 C20 C22 120.5(4) yes
C20 C22 C23 118.8(4) yes
C20 C22 F25 120.5(4) yes
C23 C22 F25 120.7(4) yes
C15 C23 C22 124.6(4) yes
C15 C23 F24 119.2(4) yes
C22 C23 F24 116.2(4) yes
B3 C26 C27 117.8(4) yes
B3 C26 C34 128.5(4) yes
C27 C26 C34 113.2(4) yes
C26 C27 F28 120.0(4) yes
C26 C27 C29 124.9(4) yes
F28 C27 C29 115.1(4) yes
C27 C29 F30 121.5(4) yes
C27 C29 C31 119.1(4) yes
F30 C29 C31 119.4(4) yes
C29 C31 F32 120.9(4) yes
C29 C31 C33 118.5(5) yes
F32 C31 C33 120.6(5) yes
C31 C33 C34 120.2(5) yes
C31 C33 F36 119.5(4) yes
C34 C33 F36 120.2(4) yes
C26 C34 C33 124.0(4) yes
C26 C34 F35 121.3(4) yes
C33 C34 F35 114.7(4) yes
O40 W39 O75 103.9(1) yes
O40 W39 O76 104.3(1) yes
O75 W39 O76 103.9(2) yes
O40 W39 N83 163.1(1) yes
O75 W39 N83 86.7(1) yes
O76 W39 N83 85.4(1) yes
O40 W39 N87 92.4(1) yes
O75 W39 N87 156.6(2) yes
O76 W39 N87 87.8(1) yes
N83 W39 N87 73.9(1) yes
O40 W39 N90 91.7(1) yes
O75 W39 N90 87.8(2) yes
O76 W39 N90 156.9(1) yes
N83 W39 N90 75.3(1) yes
N87 W39 N90 74.8(1) yes
W39 O40 B41 141.5(3) yes
O40 B41 C42 113.4(4) yes
O40 B41 C53 108.1(3) yes
C42 B41 C53 102.1(4) yes
O40 B41 C64 106.8(4) yes
C42 B41 C64 111.6(3) yes
C53 B41 C64 115.0(4) yes
B41 C42 C43 129.2(4) yes
B41 C42 C50 118.0(4) yes
C43 C42 C50 112.6(4) yes
C42 C43 F44 120.6(4) yes
C42 C43 C45 124.8(4) yes
F44 C43 C45 114.6(4) yes
C43 C45 F46 121.3(5) yes
C43 C45 C47 119.3(5) yes
F46 C45 C47 119.5(4) yes
C45 C47 F48 120.2(5) yes
C45 C47 C49 118.8(4) yes
F48 C47 C49 121.0(5) yes
C47 C49 C50 119.4(4) yes
C47 C49 F52 119.8(4) yes
C50 C49 F52 120.8(5) yes
C42 C50 C49 125.1(5) yes
C42 C50 F51 118.9(4) yes
C49 C50 F51 116.0(4) yes
B41 C53 C54 128.5(4) yes
B41 C53 C61 118.4(4) yes
C54 C53 C61 112.9(4) yes
C53 C54 F55 121.6(4) yes
C53 C54 C56 123.2(4) yes
F55 C54 C56 115.1(4) yes
C54 C56 F57 119.7(5) yes
C54 C56 C58 120.5(4) yes
F57 C56 C58 119.8(4) yes
C56 C58 F59 120.1(4) yes
C56 C58 C60 119.2(4) yes
F59 C58 C60 120.7(4) yes
C58 C60 C61 118.2(4) yes
C58 C60 F63 121.4(4) yes
C61 C60 F63 120.4(4) yes
C53 C61 C60 125.9(4) yes
C53 C61 F62 119.2(4) yes
C60 C61 F62 114.7(4) yes
B41 C64 C65 121.6(4) yes
B41 C64 C71 125.8(4) yes
C65 C64 C71 112.6(4) yes
C64 C65 F66 118.6(4) yes
C64 C65 C67 124.7(4) yes
F66 C65 C67 116.7(4) yes
C65 C67 F68 120.9(4) yes
C65 C67 C69 119.2(5) yes
F68 C67 C69 119.8(5) yes
C67 C69 C70 118.7(5) yes
C67 C69 F74 120.3(5) yes
C70 C69 F74 120.9(5) yes
C69 C70 C71 120.1(4) yes
C69 C70 F73 119.0(5) yes
C71 C70 F73 120.8(5) yes
C64 C71 C70 124.6(5) yes
C64 C71 F72 119.5(5) yes
C70 C71 F72 115.9(4) yes
CL77 C78 CL79 112.6(3) yes
CL77 C78 H781 108.3(4) no
CL79 C78 H781 108.7(4) no
CL77 C78 H782 109.2(4) no
CL79 C78 H782 109.6(5) no
H781 C78 H782 108.4(5) no
CL80 C81 CL82 111.7(3) yes
CL80 C81 H811 108.8(4) no
CL82 C81 H811 109.0(4) no
CL80 C81 H812 109.1(4) no
CL82 C81 H812 109.4(4) no
H811 C81 H812 108.8(5) no
W39 N83 C84 108.6(3) yes
W39 N83 C85 107.1(3) yes
C84 N83 C85 108.9(4) yes
W39 N83 C92 112.8(3) yes
C84 N83 C92 109.3(4) yes
C85 N83 C92 110.0(3) yes
N83 C84 H841 109.4(4) no
N83 C84 H842 110.1(4) no
H841 C84 H842 109.6(5) no
N83 C84 H843 109.4(4) no
H841 C84 H843 108.6(5) no
H842 C84 H843 109.6(4) no
N83 C85 C86 110.3(4) yes
N83 C85 H851 110.0(5) no
C86 C85 H851 109.1(4) no
N83 C85 H852 109.3(4) no
C86 C85 H852 108.4(4) no
H851 C85 H852 109.6(4) no
C85 C86 N87 110.1(4) yes
C85 C86 H861 109.4(4) no
N87 C86 H861 109.2(4) no
C85 C86 H862 109.3(4) no
N87 C86 H862 109.5(4) no
H861 C86 H862 109.4(4) no
W39 N87 C86 114.2(3) yes
W39 N87 C88 104.7(2) yes
C86 N87 C88 111.2(3) yes
W39 N87 C94 108.7(3) yes
C86 N87 C94 108.6(3) yes
C88 N87 C94 109.3(4) yes
N87 C88 C89 110.7(4) yes
N87 C88 H881 108.5(4) no
C89 C88 H881 109.7(4) no
N87 C88 H882 108.7(4) no
C89 C88 H882 110.1(4) no
H881 C88 H882 109.1(5) no
C88 C89 N90 110.6(4) yes
C88 C89 H891 109.0(4) no
N90 C89 H891 109.8(4) no
C88 C89 H892 108.5(4) no
N90 C89 H892 108.9(4) no
H891 C89 H892 110.0(4) no
W39 N90 C89 114.0(3) yes
W39 N90 C91 105.6(3) yes
C89 N90 C91 111.3(3) yes
W39 N90 C93 108.4(3) yes
C89 N90 C93 109.1(3) yes
C91 N90 C93 108.3(3) yes
N90 C91 C92 110.4(4) yes
N90 C91 H911 109.2(4) no
C92 C91 H911 109.1(4) no
N90 C91 H912 109.1(4) no
C92 C91 H912 109.1(4) no
H911 C91 H912 109.9(4) no
N83 C92 C91 110.2(4) yes
N83 C92 H921 109.4(4) no
C91 C92 H921 109.3(4) no
N83 C92 H922 108.7(4) no
C91 C92 H922 109.2(4) no
H921 C92 H922 109.9(4) no
N90 C93 H931 109.5(4) no
N90 C93 H932 109.4(4) no
H931 C93 H932 109.6(4) no
N90 C93 H933 109.1(4) no
H931 C93 H933 109.6(4) no
H932 C93 H933 109.7(5) no
N87 C94 H941 109.0(4) no
N87 C94 H942 109.5(4) no
H941 C94 H942 109.7(4) no
N87 C94 H943 109.3(4) no
H941 C94 H943 109.4(5) no
H942 C94 H943 109.9(4) no
C96 C95 N104 110.3(4) yes
C96 C95 H951 108.7(4) no
N104 C95 H951 109.9(4) no
C96 C95 H952 108.3(4) no
N104 C95 H952 110.1(4) no
H951 C95 H952 109.4(5) no
C95 C96 N97 110.8(4) yes
C95 C96 H961 109.6(4) no
N97 C96 H961 108.5(4) no
C95 C96 H962 109.8(4) no
N97 C96 H962 108.9(4) no
H961 C96 H962 109.2(4) no
W1 N97 C96 106.7(2) yes
W1 N97 C98 106.7(3) yes
C96 N97 C98 109.9(4) yes
W1 N97 C99 114.2(3) yes
C96 N97 C99 110.8(3) yes
C98 N97 C99 108.5(3) yes
N97 C98 H981 109.3(4) no
N97 C98 H982 109.6(4) no
H981 C98 H982 109.5(4) no
N97 C98 H983 109.4(4) no
H981 C98 H983 109.3(5) no
H982 C98 H983 109.7(5) no
N97 C99 C100 110.6(4) yes
N97 C99 H991 108.4(4) no
C100 C99 H991 109.2(4) no
N97 C99 H992 109.0(4) no
C100 C99 H992 110.0(4) no
H991 C99 H992 109.6(4) no
C99 C100 N101 110.0(3) yes
C99 C100 H1001 109.0(4) no
N101 C100 H1001 109.3(4) no
C99 C100 H1002 109.6(4) no
N101 C100 H1002 108.9(4) no
H1001 C100 H1002 110.1(4) no
W1 N101 C100 106.8(3) yes
W1 N101 C102 114.6(3) yes
C100 N101 C102 110.1(3) yes
W1 N101 C106 107.0(3) yes
C100 N101 C106 108.7(3) yes
C102 N101 C106 109.5(4) yes
N101 C102 C103 111.1(4) yes
N101 C102 H1021 108.6(4) no
C103 C102 H1021 109.1(4) no
N101 C102 H1022 109.2(4) no
C103 C102 H1022 109.1(4) no
H1021 C102 H1022 109.8(4) no
C102 C103 N104 110.8(4) yes
C102 C103 H1031 109.1(4) no
N104 C103 H1031 108.8(4) no
C102 C103 H1032 109.4(4) no
N104 C103 H1032 109.1(4) no
H1031 C103 H1032 109.7(4) no
W1 N104 C95 114.0(3) yes
W1 N104 C103 105.2(3) yes
C95 N104 C103 110.5(3) yes
W1 N104 C105 108.0(3) yes
C95 N104 C105 110.8(3) yes
C103 N104 C105 107.9(3) yes
N104 C105 H1051 109.3(4) no
N104 C105 H1052 109.5(4) no
H1051 C105 H1052 110.1(4) no
N104 C105 H1053 109.0(4) no
H1051 C105 H1053 109.3(4) no
H1052 C105 H1053 109.6(5) no
N101 C106 H1061 109.8(4) no
N101 C106 H1062 109.4(4) no
H1061 C106 H1062 108.9(5) no
N101 C106 H1063 109.5(4) no
H1061 C106 H1063 109.5(4) no
H1062 C106 H1063 109.7(4) no

loop_
_geom_bond_atom_site_label_1
_geom_bond_atom_site_label_2
_geom_bond_distance
_geom_bond_publ_flag
W1 O2 1.850(3) yes
W1 O37 1.708(3) yes
W1 O38 1.719(3) yes
W1 N97 2.357(4) yes
W1 N101 2.334(4) yes
W1 N104 2.384(4) yes
O2 B3 1.499(5) yes
B3 C4 1.642(7) yes
B3 C15 1.668(7) yes
B3 C26 1.668(7) yes
C4 C5 1.406(6) yes
C4 C11 1.395(7) yes
C5 F6 1.353(5) yes
C5 C7 1.372(7) yes
C7 F8 1.349(5) yes
C7 C9 1.384(7) yes
C9 C10 1.388(7) yes
C9 F14 1.334(6) yes
C10 C11 1.360(7) yes
C10 F13 1.338(5) yes
C11 F12 1.365(5) yes
C15 C16 1.376(6) yes
C15 C23 1.407(6) yes
C16 F17 1.350(5) yes
C16 C18 1.389(6) yes
C18 F19 1.328(5) yes
C18 C20 1.373(6) yes
C20 F21 1.346(5) yes
C20 C22 1.377(7) yes
C22 C23 1.377(6) yes
C22 F25 1.342(5) yes
C23 F24 1.359(5) yes
C26 C27 1.398(6) yes
C26 C34 1.383(7) yes
C27 F28 1.350(5) yes
C27 C29 1.370(6) yes
C29 F30 1.348(5) yes
C29 C31 1.399(7) yes
C31 F32 1.340(6) yes
C31 C33 1.366(7) yes
C33 C34 1.391(7) yes
C33 F36 1.347(6) yes
C34 F35 1.351(5) yes
W39 O40 1.853(3) yes
W39 O75 1.720(3) yes
W39 O76 1.770(3) yes
W39 N83 2.298(4) yes
W39 N87 2.329(4) yes
W39 N90 2.290(3) yes
O40 B41 1.513(5) yes
B41 C42 1.662(7) yes
B41 C53 1.655(7) yes
B41 C64 1.642(7) yes
C42 C43 1.383(7) yes
C42 C50 1.391(6) yes
C43 F44 1.361(5) yes
C43 C45 1.382(7) yes
C45 F46 1.349(6) yes
C45 C47 1.377(7) yes
C47 F48 1.350(5) yes
C47 C49 1.373(8) yes
C49 C50 1.371(7) yes
C49 F52 1.355(5) yes
C50 F51 1.353(6) yes
C53 C54 1.395(7) yes
C53 C61 1.389(6) yes
C54 F55 1.347(5) yes
C54 C56 1.391(7) yes
C56 F57 1.343(5) yes
C56 C58 1.362(7) yes
C58 F59 1.347(5) yes
C58 C60 1.385(7) yes
C60 C61 1.375(6) yes
C60 F63 1.339(5) yes
C61 F62 1.373(5) yes
C64 C65 1.403(7) yes
C64 C71 1.395(6) yes
C65 F66 1.348(5) yes
C65 C67 1.376(7) yes
C67 F68 1.349(6) yes
C67 C69 1.378(7) yes
C69 C70 1.380(8) yes
C69 F74 1.345(6) yes
C70 C71 1.362(8) yes
C70 F73 1.357(5) yes
C71 F72 1.363(6) yes
CL77 C78 1.767(5) yes
C78 CL79 1.748(6) yes
C78 H781 1.016(6) no
C78 H782 0.998(6) no
CL80 C81 1.758(6) yes
C81 CL82 1.775(6) yes
C81 H811 1.008(6) no
C81 H812 1.000(6) no
N83 C84 1.491(6) yes
N83 C85 1.498(6) yes
N83 C92 1.512(6) yes
C84 H841 1.005(4) no
C84 H842 0.993(4) no
C84 H843 1.006(6) no
C85 C86 1.512(7) yes
C85 H851 0.992(5) no
C85 H852 1.007(5) no
C86 N87 1.493(5) yes
C86 H861 1.004(4) no
C86 H862 0.997(5) no
N87 C88 1.498(6) yes
N87 C94 1.496(6) yes
C88 C89 1.512(7) yes
C88 H881 1.005(4) no
C88 H882 1.000(5) no
C89 N90 1.504(6) yes
C89 H891 0.995(5) no
C89 H892 0.999(5) no
N90 C91 1.485(6) yes
N90 C93 1.504(6) yes
C91 C92 1.517(6) yes
C91 H911 0.996(5) no
C91 H912 1.000(5) no
C92 H921 0.996(5) no
C92 H922 0.998(5) no
C93 H931 1.000(5) no
C93 H932 0.999(5) no
C93 H933 0.999(5) no
C94 H941 1.002(4) no
C94 H942 0.995(5) no
C94 H943 0.999(5) no
C95 C96 1.531(7) yes
C95 N104 1.498(6) yes
C95 H951 1.000(4) no
C95 H952 1.001(5) no
C96 N97 1.482(6) yes
C96 H961 1.006(4) no
C96 H962 0.997(4) no
N97 C98 1.485(6) yes
N97 C99 1.505(5) yes
C98 H981 1.003(5) no
C98 H982 0.997(5) no
C98 H983 1.000(5) no
C99 C100 1.501(7) yes
C99 H991 1.004(4) no
C99 H992 0.995(5) no
C100 N101 1.506(6) yes
C100 H1001 0.997(5) no
C100 H1002 0.996(5) no
N101 C102 1.502(6) yes
N101 C106 1.474(6) yes
C102 C103 1.510(6) yes
C102 H1021 1.001(5) no
C102 H1022 0.995(5) no
C103 N104 1.502(6) yes
C103 H1031 1.001(5) no
C103 H1032 0.996(5) no
N104 C105 1.484(5) yes
C105 H1051 0.998(5) no
C105 H1052 0.995(5) no
C105 H1053 1.004(5) no
C106 H1061 1.005(5) no
C106 H1062 1.002(4) no
C106 H1063 0.995(5) no
